data_4038788
loop_
_publ_author_name
'Shu, Zhihao'
'Zhou, Jianhui'
'Li, Junyou'
'Cheng, Yilang'
'Liu, Hong'
'Wang, Dechuan'
'Zhou, Yu'

_publ_section_title
;
 Rh(III)-Catalyzed Dual C-H Functionalization/Cyclization Cascade by a
 Removable Directing Group: A Method for Synthesis of Polycyclic Fused
 Pyrano[<i>de</i>]Isochromenes.
;
_journal_issue 19
_journal_name_full 'The Journal of organic chemistry'
_journal_page_first 12097
_journal_page_last 12107
_journal_paper_doi 10.1021/acs.joc.0c01228
_journal_volume 85
_journal_year 2020
_chemical_formula_moiety 'C22 H32 N2 O9 P2'
_chemical_formula_sum 'C22 H32 N2 O9 P2'
_chemical_formula_weight 530.43
_space_group_crystal_system monoclinic
_space_group_IT_number 14
_space_group_name_Hall '-P 2ybc'
_space_group_name_H-M_alt 'P 1 21/c 1'
_atom_sites_solution_hydrogens geom
_atom_sites_solution_primary dual
_audit_creation_date 2020-01-10
_audit_creation_method
;
Olex2 1.2
(compiled 2018.05.29 svn.r3508 for OlexSys, GUI svn.r5506)
;
_cell_angle_alpha 90
_cell_angle_beta 113.590(8)
_cell_angle_gamma 90
_cell_formula_units_Z 4
_cell_length_a 10.246(3)
_cell_length_b 21.331(5)
_cell_length_c 12.725(2)
_cell_measurement_reflns_used 2739
_cell_measurement_temperature 150
_cell_measurement_theta_max 25.036
_cell_measurement_theta_min 2.376
_cell_volume 2548.7(10)
_computing_cell_refinement 'SAINT V8.40A (?, 2016)'
_computing_data_reduction 'SAINT V8.40A (?, 2016)'
_computing_molecular_graphics 'Olex2 (Dolomanov et al., 2009)'
_computing_publication_material 'Olex2 (Dolomanov et al., 2009)'
_computing_structure_refinement 'ShelXL (Sheldrick, 2015)'
_computing_structure_solution 'ShelXT (Sheldrick, 2015)'
_diffrn_ambient_temperature 150.0
_diffrn_measured_fraction_theta_full 0.984
_diffrn_measured_fraction_theta_max 0.981
_diffrn_measurement_device_type 'D8 VENTURE'
_diffrn_measurement_method '\f and \w scans'
_diffrn_radiation_type MoK\a
_diffrn_radiation_wavelength 0.71073
_diffrn_reflns_av_R_equivalents 0.1002
_diffrn_reflns_av_unetI/netI 0.1095
_diffrn_reflns_Laue_measured_fraction_full 0.984
_diffrn_reflns_Laue_measured_fraction_max 0.981
_diffrn_reflns_limit_h_max 12
_diffrn_reflns_limit_h_min -11
_diffrn_reflns_limit_k_max 26
_diffrn_reflns_limit_k_min -26
_diffrn_reflns_limit_l_max 14
_diffrn_reflns_limit_l_min -15
_diffrn_reflns_number 18164
_diffrn_reflns_point_group_measured_fraction_full 0.984
_diffrn_reflns_point_group_measured_fraction_max 0.981
_diffrn_reflns_theta_full 25.242
_diffrn_reflns_theta_max 26.368
_diffrn_reflns_theta_min 1.990
_diffrn_standards_number 0
_exptl_absorpt_coefficient_mu 0.224
_exptl_absorpt_correction_T_max 0.7454
_exptl_absorpt_correction_T_min 0.6373
_exptl_absorpt_correction_type multi-scan
_exptl_absorpt_process_details
'SADABS-2016/2 (Bruker,2016/2) was used for absorption correction. wR2(int) was 0.0964 before and 0.0676 after correction. The Ratio of minimum to maximum transmission is 0.8550. The \l/2 correction factor is Not present.'
_exptl_crystal_colour colourless
_exptl_crystal_colour_primary colourless
_exptl_crystal_density_diffrn 1.382
_exptl_crystal_description needle
_exptl_crystal_F_000 1120
_exptl_crystal_size_max 0.12
_exptl_crystal_size_mid 0.05
_exptl_crystal_size_min 0.02
_refine_diff_density_max 0.279
_refine_diff_density_min -0.474
_refine_diff_density_rms 0.076
_refine_ls_extinction_method none
_refine_ls_goodness_of_fit_ref 1.028
_refine_ls_hydrogen_treatment constr
_refine_ls_matrix_type full
_refine_ls_number_parameters 324
_refine_ls_number_reflns 5096
_refine_ls_number_restraints 0
_refine_ls_restrained_S_all 1.028
_refine_ls_R_factor_all 0.1398
_refine_ls_R_factor_gt 0.0640
_refine_ls_shift/su_max 0.000
_refine_ls_shift/su_mean 0.000
_refine_ls_structure_factor_coef Fsqd
_refine_ls_weighting_details 'w=1/[\s^2^(Fo^2^)+(0.0557P)^2^+1.1150P] where P=(Fo^2^+2Fc^2^)/3'
_refine_ls_weighting_scheme calc
_refine_ls_wR_factor_gt 0.1225
_refine_ls_wR_factor_ref 0.1550
_reflns_Friedel_coverage 0.000
_reflns_number_gt 2847
_reflns_number_total 5096
_reflns_threshold_expression 'I > 2\s(I)'
_cod_data_source_file jo0c01228_si_004.cif
_cod_data_source_block mo_22020028_0m
_cod_depositor_comments 'Adding full bibliography for 4038788--4038790.cif.'
_cod_original_cell_volume 2548.9(10)
_cod_database_code 4038788
_shelx_shelxl_version_number 2018/3
_shelx_space_group_comment
;
The symmetry employed for this shelxl refinement is uniquely defined
by the following loop, which should always be used as a source of
symmetry information in preference to the above space-group names.
They are only intended as comments.
;
_shelx_estimated_absorpt_t_max 0.996
_shelx_estimated_absorpt_t_min 0.974
_olex2_refinement_description
;
1. Fixed Uiso
 At 1.2 times of:
  All C(H) groups, All C(H,H) groups, All N(H) groups
 At 1.5 times of:
  All C(H,H,H) groups
2.a Ternary CH refined with riding coordinates:
 C12(H12), C3(H3)
2.b Secondary CH2 refined with riding coordinates:
 C16(H16A,H16B)
2.c Aromatic/amide H refined with riding coordinates:
 N2(H2), C7(H7), C8(H8), C9(H9)
2.d Idealised Me refined as rotating group:
 C15(H15A,H15B,H15C), C14(H14A,H14B,H14C), C5(H5A,H5B,H5C), C20(H20A,H20B,
 H20C), C21(H21A,H21B,H21C), C1(H1A,H1B,H1C), C22(H22A,H22B,H22C), C4(H4A,H4B,
 H4C)
;
_olex2_submission_special_instructions 'No special instructions were received'

loop_
_space_group_symop_operation_xyz
'x, y, z'
'-x, y+1/2, -z+1/2'
'-x, -y, -z'
'x, -y-1/2, z-1/2'

loop_
_atom_site_label
_atom_site_type_symbol
_atom_site_fract_x
_atom_site_fract_y
_atom_site_fract_z
_atom_site_U_iso_or_equiv
_atom_site_adp_type
_atom_site_occupancy
_atom_site_site_symmetry_order
_atom_site_calc_flag
_atom_site_refinement_flags_posn
_atom_site_refinement_flags_adp
_atom_site_refinement_flags_occupancy
_atom_site_disorder_assembly
_atom_site_disorder_group
P1 P 0.18164(12) 0.85354(5) 0.77861(8) 0.0260(3) Uani 1 1 d . . . . .
P2 P 0.24837(12) 0.50250(5) 0.72919(9) 0.0303(3) Uani 1 1 d . . . . .
O5 O 0.4654(3) 0.66284(11) 0.8492(2) 0.0246(6) Uani 1 1 d . . . . .
O2 O 0.2149(3) 0.92387(12) 0.7629(2) 0.0335(7) Uani 1 1 d . . . . .
O4 O 0.2816(3) 0.82524(12) 0.8861(2) 0.0317(7) Uani 1 1 d . . . . .
O7 O 0.1711(3) 0.49718(12) 0.5947(2) 0.0326(7) Uani 1 1 d . . . . .
O8 O 0.1112(3) 0.49140(12) 0.7547(2) 0.0336(7) Uani 1 1 d . . . . .
O9 O 0.3643(3) 0.45774(12) 0.7829(2) 0.0384(7) Uani 1 1 d . . . . .
O3 O 0.0227(3) 0.85432(12) 0.7633(2) 0.0312(7) Uani 1 1 d . . . . .
N1 N 0.4519(3) 0.72543(14) 0.6865(2) 0.0236(7) Uani 1 1 d . . . . .
N2 N 0.4560(3) 0.67141(14) 0.6218(3) 0.0258(7) Uani 1 1 d . . . . .
H2 H 0.379609 0.654378 0.569060 0.031 Uiso 1 1 calc R . . . .
O6 O 0.6194(3) 0.60563(14) 0.6003(3) 0.0454(8) Uani 1 1 d . . . . .
O1 O -0.0015(4) 0.87330(15) 0.5187(2) 0.0516(9) Uani 1 1 d . . . . .
C7 C -0.0100(4) 0.72872(18) 0.6087(3) 0.0248(9) Uani 1 1 d . . . . .
H7 H -0.077789 0.761373 0.578382 0.030 Uiso 1 1 calc R . . . .
C8 C -0.0558(4) 0.66732(18) 0.6045(3) 0.0256(9) Uani 1 1 d . . . . .
H8 H -0.154763 0.658020 0.571292 0.031 Uiso 1 1 calc R . . . .
C12 C 0.3875(4) 0.71086(17) 0.7664(3) 0.0223(8) Uani 1 1 d . . . . .
H12 H 0.391981 0.749985 0.811035 0.027 Uiso 1 1 calc R . . . .
C11 C 0.2339(4) 0.69466(17) 0.7053(3) 0.0216(8) Uani 1 1 d . . . . .
C10 C 0.1872(4) 0.63236(17) 0.7008(3) 0.0235(9) Uani 1 1 d . . . . .
C6 C 0.1340(4) 0.74291(17) 0.6568(3) 0.0239(9) Uani 1 1 d . . . . .
C18 C 0.4274(4) 0.60127(17) 0.8303(3) 0.0256(9) Uani 1 1 d . . . . .
C3 C 0.1820(4) 0.81102(17) 0.6567(3) 0.0261(9) Uani 1 1 d . . . . .
H3 H 0.283758 0.808925 0.666631 0.031 Uiso 1 1 calc R . . . .
C13 C 0.6035(4) 0.74836(18) 0.7364(3) 0.0270(9) Uani 1 1 d . . . . .
C19 C 0.2954(4) 0.58303(17) 0.7580(3) 0.0235(9) Uani 1 1 d . . . . .
C9 C 0.0415(4) 0.61992(18) 0.6481(3) 0.0260(9) Uani 1 1 d . . . . .
H9 H 0.009162 0.577817 0.642357 0.031 Uiso 1 1 calc R . . . .
C17 C 0.5895(5) 0.6490(2) 0.6496(3) 0.0325(10) Uani 1 1 d . . . . .
C2 C 0.1002(5) 0.83934(18) 0.5386(3) 0.0323(10) Uani 1 1 d . . . . .
C15 C 0.6419(5) 0.7835(2) 0.8489(3) 0.0391(11) Uani 1 1 d . . . . .
H15A H 0.575536 0.818409 0.837584 0.059 Uiso 1 1 calc GR . . . .
H15B H 0.739202 0.799736 0.874493 0.059 Uiso 1 1 calc GR . . . .
H15C H 0.635759 0.754889 0.907020 0.059 Uiso 1 1 calc GR . . . .
C14 C 0.6190(5) 0.7920(2) 0.6466(3) 0.0395(11) Uani 1 1 d . . . . .
H14A H 0.585004 0.770540 0.572326 0.059 Uiso 1 1 calc GR . . . .
H14B H 0.719437 0.803313 0.670024 0.059 Uiso 1 1 calc GR . . . .
H14C H 0.562601 0.830008 0.639975 0.059 Uiso 1 1 calc GR . . . .
C16 C 0.6904(4) 0.68814(19) 0.7476(3) 0.0330(10) Uani 1 1 d . . . . .
H16A H 0.780110 0.696765 0.738283 0.040 Uiso 1 1 calc R . . . .
H16B H 0.712770 0.667404 0.822447 0.040 Uiso 1 1 calc R . . . .
C5 C -0.0092(5) 0.8621(2) 0.8633(4) 0.0410(11) Uani 1 1 d . . . . .
H5A H -0.111547 0.869367 0.839240 0.062 Uiso 1 1 calc GR . . . .
H5B H 0.043919 0.897978 0.908178 0.062 Uiso 1 1 calc GR . . . .
H5C H 0.018348 0.824071 0.910477 0.062 Uiso 1 1 calc GR . . . .
C20 C 0.5513(4) 0.56292(19) 0.9069(3) 0.0341(10) Uani 1 1 d . . . . .
H20A H 0.632129 0.569282 0.885377 0.051 Uiso 1 1 calc GR . . . .
H20B H 0.524917 0.518474 0.898821 0.051 Uiso 1 1 calc GR . . . .
H20C H 0.578105 0.575903 0.986726 0.051 Uiso 1 1 calc GR . . . .
C21 C 0.2573(5) 0.4991(2) 0.5282(4) 0.0466(12) Uani 1 1 d . . . . .
H21A H 0.195322 0.503121 0.446672 0.070 Uiso 1 1 calc GR . . . .
H21B H 0.312880 0.460350 0.540679 0.070 Uiso 1 1 calc GR . . . .
H21C H 0.321957 0.535083 0.552387 0.070 Uiso 1 1 calc GR . . . .
C1 C 0.1545(5) 0.8221(2) 0.4497(3) 0.0476(13) Uani 1 1 d . . . . .
H1A H 0.081173 0.830862 0.373286 0.071 Uiso 1 1 calc GR . . . .
H1B H 0.178052 0.777295 0.455906 0.071 Uiso 1 1 calc GR . . . .
H1C H 0.240077 0.846641 0.461464 0.071 Uiso 1 1 calc GR . . . .
C22 C 0.1198(5) 0.4955(2) 0.8702(4) 0.0470(12) Uani 1 1 d . . . . .
H22A H 0.031991 0.514140 0.869462 0.070 Uiso 1 1 calc GR . . . .
H22B H 0.201204 0.521763 0.916137 0.070 Uiso 1 1 calc GR . . . .
H22C H 0.132105 0.453438 0.903770 0.070 Uiso 1 1 calc GR . . . .
C4 C 0.3603(5) 0.9461(2) 0.8051(4) 0.0492(13) Uani 1 1 d . . . . .
H4A H 0.403482 0.933052 0.752357 0.074 Uiso 1 1 calc GR . . . .
H4B H 0.414693 0.928291 0.881203 0.074 Uiso 1 1 calc GR . . . .
H4C H 0.361357 0.991924 0.810269 0.074 Uiso 1 1 calc GR . . . .

loop_
_atom_site_aniso_label
_atom_site_aniso_U_11
_atom_site_aniso_U_22
_atom_site_aniso_U_33
_atom_site_aniso_U_23
_atom_site_aniso_U_13
_atom_site_aniso_U_12
P1 0.0288(6) 0.0301(6) 0.0214(5) -0.0013(4) 0.0123(4) -0.0002(5)
P2 0.0347(7) 0.0287(6) 0.0296(6) 0.0007(5) 0.0151(5) -0.0012(5)
O5 0.0230(15) 0.0292(16) 0.0202(13) 0.0031(11) 0.0069(11) -0.0003(12)
O2 0.0377(19) 0.0270(15) 0.0385(17) -0.0016(12) 0.0181(14) -0.0044(13)
O4 0.0375(18) 0.0345(16) 0.0197(14) -0.0026(12) 0.0077(12) -0.0007(13)
O7 0.0345(18) 0.0355(16) 0.0295(15) -0.0076(13) 0.0146(13) -0.0030(13)
O8 0.0369(18) 0.0345(16) 0.0359(16) -0.0017(13) 0.0213(14) -0.0090(13)
O9 0.042(2) 0.0292(16) 0.0453(18) 0.0052(13) 0.0188(15) 0.0058(14)
O3 0.0301(17) 0.0402(17) 0.0292(15) -0.0041(12) 0.0181(13) 0.0002(13)
N1 0.0220(19) 0.0289(18) 0.0215(17) -0.0048(13) 0.0103(14) -0.0056(14)
N2 0.026(2) 0.0288(18) 0.0237(17) -0.0091(14) 0.0106(14) -0.0030(15)
O6 0.042(2) 0.0484(19) 0.051(2) -0.0113(16) 0.0248(16) 0.0086(15)
O1 0.060(2) 0.060(2) 0.0336(18) 0.0090(15) 0.0181(16) 0.0270(18)
C7 0.026(2) 0.035(2) 0.0156(19) 0.0009(16) 0.0110(17) 0.0069(18)
C8 0.022(2) 0.036(2) 0.019(2) 0.0007(17) 0.0081(16) -0.0017(18)
C12 0.026(2) 0.024(2) 0.0169(18) 0.0023(15) 0.0089(16) 0.0035(17)
C11 0.020(2) 0.031(2) 0.0143(18) -0.0006(15) 0.0080(16) -0.0024(17)
C10 0.025(2) 0.033(2) 0.0160(19) -0.0001(16) 0.0123(16) -0.0008(17)
C6 0.028(2) 0.030(2) 0.0168(19) 0.0015(16) 0.0133(17) 0.0023(18)
C18 0.034(3) 0.026(2) 0.021(2) 0.0004(16) 0.0147(18) -0.0006(18)
C3 0.031(2) 0.028(2) 0.021(2) 0.0016(16) 0.0117(17) 0.0038(18)
C13 0.022(2) 0.040(2) 0.020(2) -0.0042(17) 0.0092(17) -0.0090(18)
C19 0.023(2) 0.028(2) 0.021(2) 0.0029(16) 0.0110(17) 0.0023(17)
C9 0.028(2) 0.031(2) 0.022(2) -0.0047(17) 0.0129(17) -0.0063(18)
C17 0.032(3) 0.037(3) 0.031(2) 0.0031(19) 0.0150(19) 0.004(2)
C2 0.042(3) 0.030(2) 0.028(2) 0.0041(18) 0.017(2) 0.005(2)
C15 0.038(3) 0.053(3) 0.029(2) -0.007(2) 0.016(2) -0.014(2)
C14 0.044(3) 0.048(3) 0.032(2) -0.001(2) 0.020(2) -0.012(2)
C16 0.021(2) 0.049(3) 0.030(2) -0.0005(19) 0.0127(18) -0.0001(19)
C5 0.051(3) 0.048(3) 0.041(3) 0.003(2) 0.036(2) 0.003(2)
C20 0.027(3) 0.036(2) 0.032(2) 0.0039(19) 0.0046(19) 0.0012(19)
C21 0.049(3) 0.059(3) 0.041(3) -0.008(2) 0.027(2) -0.003(2)
C1 0.066(4) 0.056(3) 0.027(2) 0.008(2) 0.026(2) 0.008(3)
C22 0.050(3) 0.059(3) 0.039(3) 0.004(2) 0.025(2) -0.002(2)
C4 0.049(3) 0.043(3) 0.064(3) -0.007(2) 0.032(3) -0.016(2)

loop_
_atom_type_symbol
_atom_type_description
_atom_type_scat_dispersion_real
_atom_type_scat_dispersion_imag
_atom_type_scat_source
C C 0.0033 0.0016 'International Tables Vol C Tables 4.2.6.8 and 6.1.1.4'
H H 0.0000 0.0000 'International Tables Vol C Tables 4.2.6.8 and 6.1.1.4'
N N 0.0061 0.0033 'International Tables Vol C Tables 4.2.6.8 and 6.1.1.4'
O O 0.0106 0.0060 'International Tables Vol C Tables 4.2.6.8 and 6.1.1.4'
P P 0.1023 0.0942 'International Tables Vol C Tables 4.2.6.8 and 6.1.1.4'

loop_
_geom_angle_atom_site_label_1
_geom_angle_atom_site_label_2
_geom_angle_atom_site_label_3
_geom_angle
_geom_angle_site_symmetry_1
_geom_angle_site_symmetry_3
_geom_angle_publ_flag
O2 P1 C3 107.30(16) . . ?
O4 P1 O2 113.88(16) . . ?
O4 P1 O3 115.10(16) . . ?
O4 P1 C3 110.73(17) . . ?
O3 P1 O2 104.06(15) . . ?
O3 P1 C3 105.05(17) . . ?
O7 P2 O8 96.35(15) . . ?
O7 P2 C19 105.67(16) . . ?
O8 P2 C19 106.92(16) . . ?
O9 P2 O7 114.94(16) . . ?
O9 P2 O8 115.35(16) . . ?
O9 P2 C19 115.52(18) . . ?
C18 O5 C12 120.9(3) . . ?
C4 O2 P1 120.7(3) . . ?
C21 O7 P2 118.3(3) . . ?
C22 O8 P2 120.3(3) . . ?
C5 O3 P1 118.9(3) . . ?
N2 N1 C12 111.0(3) . . ?
N2 N1 C13 104.0(3) . . ?
C12 N1 C13 117.1(3) . . ?
N1 N2 H2 123.4 . . ?
C17 N2 N1 113.2(3) . . ?
C17 N2 H2 123.4 . . ?
C8 C7 H7 119.7 . . ?
C8 C7 C6 120.6(4) . . ?
C6 C7 H7 119.7 . . ?
C7 C8 H8 120.0 . . ?
C9 C8 C7 120.0(4) . . ?
C9 C8 H8 120.0 . . ?
O5 C12 H12 106.8 . . ?
O5 C12 C11 111.9(3) . . ?
N1 C12 O5 112.7(3) . . ?
N1 C12 H12 106.8 . . ?
N1 C12 C11 111.4(3) . . ?
C11 C12 H12 106.8 . . ?
C10 C11 C12 120.8(3) . . ?
C10 C11 C6 119.8(3) . . ?
C6 C11 C12 119.3(3) . . ?
C11 C10 C19 118.3(3) . . ?
C9 C10 C11 118.7(3) . . ?
C9 C10 C19 123.0(3) . . ?
C7 C6 C11 119.5(3) . . ?
C7 C6 C3 119.4(3) . . ?
C11 C6 C3 121.0(4) . . ?
O5 C18 C20 107.6(3) . . ?
C19 C18 O5 122.3(3) . . ?
C19 C18 C20 129.9(4) . . ?
P1 C3 H3 106.0 . . ?
C6 C3 P1 111.5(2) . . ?
C6 C3 H3 106.0 . . ?
C2 C3 P1 117.5(3) . . ?
C2 C3 C6 109.1(3) . . ?
C2 C3 H3 106.0 . . ?
N1 C13 C15 113.1(3) . . ?
N1 C13 C14 106.3(3) . . ?
N1 C13 C16 103.3(3) . . ?
C15 C13 C14 109.8(3) . . ?
C15 C13 C16 113.7(3) . . ?
C14 C13 C16 110.3(3) . . ?
C10 C19 P2 119.6(3) . . ?
C18 C19 P2 122.1(3) . . ?
C18 C19 C10 118.3(3) . . ?
C8 C9 C10 121.3(4) . . ?
C8 C9 H9 119.4 . . ?
C10 C9 H9 119.4 . . ?
N2 C17 C16 107.8(3) . . ?
O6 C17 N2 124.5(4) . . ?
O6 C17 C16 127.6(4) . . ?
O1 C2 C3 122.1(4) . . ?
O1 C2 C1 122.8(4) . . ?
C1 C2 C3 115.2(4) . . ?
C13 C15 H15A 109.5 . . ?
C13 C15 H15B 109.5 . . ?
C13 C15 H15C 109.5 . . ?
H15A C15 H15B 109.5 . . ?
H15A C15 H15C 109.5 . . ?
H15B C15 H15C 109.5 . . ?
C13 C14 H14A 109.5 . . ?
C13 C14 H14B 109.5 . . ?
C13 C14 H14C 109.5 . . ?
H14A C14 H14B 109.5 . . ?
H14A C14 H14C 109.5 . . ?
H14B C14 H14C 109.5 . . ?
C13 C16 H16A 111.4 . . ?
C13 C16 H16B 111.4 . . ?
C17 C16 C13 101.8(3) . . ?
C17 C16 H16A 111.4 . . ?
C17 C16 H16B 111.4 . . ?
H16A C16 H16B 109.3 . . ?
O3 C5 H5A 109.5 . . ?
O3 C5 H5B 109.5 . . ?
O3 C5 H5C 109.5 . . ?
H5A C5 H5B 109.5 . . ?
H5A C5 H5C 109.5 . . ?
H5B C5 H5C 109.5 . . ?
C18 C20 H20A 109.5 . . ?
C18 C20 H20B 109.5 . . ?
C18 C20 H20C 109.5 . . ?
H20A C20 H20B 109.5 . . ?
H20A C20 H20C 109.5 . . ?
H20B C20 H20C 109.5 . . ?
O7 C21 H21A 109.5 . . ?
O7 C21 H21B 109.5 . . ?
O7 C21 H21C 109.5 . . ?
H21A C21 H21B 109.5 . . ?
H21A C21 H21C 109.5 . . ?
H21B C21 H21C 109.5 . . ?
C2 C1 H1A 109.5 . . ?
C2 C1 H1B 109.5 . . ?
C2 C1 H1C 109.5 . . ?
H1A C1 H1B 109.5 . . ?
H1A C1 H1C 109.5 . . ?
H1B C1 H1C 109.5 . . ?
O8 C22 H22A 109.5 . . ?
O8 C22 H22B 109.5 . . ?
O8 C22 H22C 109.5 . . ?
H22A C22 H22B 109.5 . . ?
H22A C22 H22C 109.5 . . ?
H22B C22 H22C 109.5 . . ?
O2 C4 H4A 109.5 . . ?
O2 C4 H4B 109.5 . . ?
O2 C4 H4C 109.5 . . ?
H4A C4 H4B 109.5 . . ?
H4A C4 H4C 109.5 . . ?
H4B C4 H4C 109.5 . . ?

loop_
_geom_bond_atom_site_label_1
_geom_bond_atom_site_label_2
_geom_bond_distance
_geom_bond_site_symmetry_2
_geom_bond_publ_flag
P1 O2 1.569(3) . ?
P1 O4 1.471(3) . ?
P1 O3 1.561(3) . ?
P1 C3 1.798(4) . ?
P2 O7 1.576(3) . ?
P2 O8 1.582(3) . ?
P2 O9 1.463(3) . ?
P2 C19 1.782(4) . ?
O5 C12 1.457(4) . ?
O5 C18 1.364(4) . ?
O2 C4 1.447(5) . ?
O7 C21 1.447(5) . ?
O8 C22 1.439(5) . ?
O3 C5 1.445(4) . ?
N1 N2 1.427(4) . ?
N1 C12 1.450(4) . ?
N1 C13 1.505(5) . ?
N2 H2 0.8800 . ?
N2 C17 1.355(5) . ?
O6 C17 1.224(5) . ?
O1 C2 1.210(5) . ?
C7 H7 0.9500 . ?
C7 C8 1.385(5) . ?
C7 C6 1.386(5) . ?
C8 H8 0.9500 . ?
C8 C9 1.372(5) . ?
C12 H12 1.0000 . ?
C12 C11 1.490(5) . ?
C11 C10 1.406(5) . ?
C11 C6 1.408(5) . ?
C10 C19 1.490(5) . ?
C10 C9 1.395(5) . ?
C6 C3 1.534(5) . ?
C18 C19 1.353(5) . ?
C18 C20 1.498(5) . ?
C3 H3 1.0000 . ?
C3 C2 1.523(5) . ?
C13 C15 1.521(5) . ?
C13 C14 1.531(5) . ?
C13 C16 1.537(6) . ?
C9 H9 0.9500 . ?
C17 C16 1.513(6) . ?
C2 C1 1.493(5) . ?
C15 H15A 0.9800 . ?
C15 H15B 0.9800 . ?
C15 H15C 0.9800 . ?
C14 H14A 0.9800 . ?
C14 H14B 0.9800 . ?
C14 H14C 0.9800 . ?
C16 H16A 0.9900 . ?
C16 H16B 0.9900 . ?
C5 H5A 0.9800 . ?
C5 H5B 0.9800 . ?
C5 H5C 0.9800 . ?
C20 H20A 0.9800 . ?
C20 H20B 0.9800 . ?
C20 H20C 0.9800 . ?
C21 H21A 0.9800 . ?
C21 H21B 0.9800 . ?
C21 H21C 0.9800 . ?
C1 H1A 0.9800 . ?
C1 H1B 0.9800 . ?
C1 H1C 0.9800 . ?
C22 H22A 0.9800 . ?
C22 H22B 0.9800 . ?
C22 H22C 0.9800 . ?
C4 H4A 0.9800 . ?
C4 H4B 0.9800 . ?
C4 H4C 0.9800 . ?
